data_9008124
loop_
_publ_author_name
'Ulku, D.'

_publ_section_title
;
 Untersuchungen zur kristallstruktur und magnetischen struktur
 des ferberits FeWO4
;
_journal_name_full 'Zeitschrift fur Kristallographie'
_journal_page_first 192
_journal_page_last 219
_journal_volume 124
_journal_year 1967
_chemical_formula_sum 'Fe O4 W'
_chemical_name_mineral Ferberite
_space_group_IT_number 13
_symmetry_space_group_name_Hall '-P 2yc'
_symmetry_space_group_name_H-M 'P 1 2/c 1'
_cell_angle_alpha 90
_cell_angle_beta 90.00
_cell_angle_gamma 90
_cell_length_a 4.730
_cell_length_b 5.703
_cell_length_c 4.952
_cell_formula_units_Z 2
_cell_volume 133.581
_database_code_amcsd 0010637
_exptl_crystal_density_diffrn 7.550
_cod_original_formula_sum 'Fe W O4'
_cod_database_code 9008124

loop_
_space_group_symop_operation_xyz
x,y,z
x,-y,1/2+z
-x,y,1/2-z
-x,-y,-z

loop_
_atom_site_label
_atom_site_fract_x
_atom_site_fract_y
_atom_site_fract_z
_atom_site_U_iso_or_equiv
Fe 0.50000 0.67440 0.25000 0.00595
W 0.00000 0.17990 0.25000 0.00177
O1 0.21590 0.10500 0.56600 0.00727
O2 0.25380 0.37440 0.10960 0.00727

loop_
_cod_related_entry_id
_cod_related_entry_database
_cod_related_entry_code
1 AMCSD 0010637
